data_4342428
loop_
_publ_author_name
'M\"uller, Christoph'
'Krieck, Sven'
'G\"orls, Helmar'
'Westerhausen, Matthias'

_publ_section_title
;
 Concept for Enhancement of the Stability of Calcium-Bound
 Pyrazolyl-Substituted Methanides
;
_journal_name_full 'Inorganic Chemistry'
_journal_page_first 150219085646005
_journal_paper_doi 10.1021/acs.inorgchem.5b00064
_journal_year 2015
_chemical_absolute_configuration ad
_chemical_formula_moiety 'C21 H16 N4 S2'
_chemical_formula_sum 'C21 H16 N4 S2'
_chemical_formula_weight 388.50
_space_group_IT_number 19
_symmetry_cell_setting orthorhombic
_symmetry_space_group_name_Hall 'P 2ac 2ab'
_symmetry_space_group_name_H-M 'P 21 21 21'
_atom_sites_solution_hydrogens mixed
_atom_sites_solution_primary direct
_atom_sites_solution_secondary difmap
_audit_creation_method SHELXL-97
_cell_angle_alpha 90
_cell_angle_beta 90
_cell_angle_gamma 90
_cell_formula_units_Z 4
_cell_length_a 5.6062(1)
_cell_length_b 13.0710(3)
_cell_length_c 25.3361(5)
_cell_measurement_temperature 133(2)
_cell_volume 1856.59(7)
_computing_cell_refinement DENZO
_computing_data_collection COLLECT
_computing_data_reduction DENZO
_computing_molecular_graphics SHELXTL/PC
_computing_publication_material SHELXL-97
_computing_structure_refinement 'SHELXL-97 (Sheldrick, 2008)'
_computing_structure_solution 'SHELXS-97 (Sheldrick, 2008)'
_diffrn_ambient_temperature 133(2)
_diffrn_measured_fraction_theta_full 0.997
_diffrn_measured_fraction_theta_max 0.997
_diffrn_measurement_device_type KappaCCD
_diffrn_measurement_method 'phi- + omega-scan'
_diffrn_radiation_monochromator graphite
_diffrn_radiation_source 'fine-focus sealed tube'
_diffrn_radiation_type MoK\a
_diffrn_radiation_wavelength 0.71073
_diffrn_reflns_av_R_equivalents 0.0316
_diffrn_reflns_av_sigmaI/netI 0.0269
_diffrn_reflns_limit_h_max 7
_diffrn_reflns_limit_h_min -7
_diffrn_reflns_limit_k_max 16
_diffrn_reflns_limit_k_min -16
_diffrn_reflns_limit_l_max 32
_diffrn_reflns_limit_l_min -32
_diffrn_reflns_number 12793
_diffrn_reflns_theta_full 27.41
_diffrn_reflns_theta_max 27.41
_diffrn_reflns_theta_min 1.75
_exptl_absorpt_coefficient_mu 0.300
_exptl_absorpt_correction_T_max 0.7456
_exptl_absorpt_correction_T_min 0.7108
_exptl_absorpt_correction_type multi-scan
_exptl_absorpt_process_details 'SADABS, Bruker-AXS, 2002'
_exptl_crystal_colour colourless
_exptl_crystal_density_diffrn 1.390
_exptl_crystal_density_method 'not measured'
_exptl_crystal_description prism
_exptl_crystal_F_000 808
_exptl_crystal_size_max 0.068
_exptl_crystal_size_mid 0.046
_exptl_crystal_size_min 0.042
_refine_diff_density_max 0.414
_refine_diff_density_min -0.395
_refine_diff_density_rms 0.049
_refine_ls_abs_structure_details 'Flack H D (1983),764 Friedel pairs, Acta Cryst. A39, 876-881'
_refine_ls_abs_structure_Flack 0.00(8)
_refine_ls_extinction_method none
_refine_ls_goodness_of_fit_ref 1.077
_refine_ls_hydrogen_treatment mixed
_refine_ls_matrix_type full
_refine_ls_number_parameters 319
_refine_ls_number_reflns 4219
_refine_ls_number_restraints 0
_refine_ls_restrained_S_all 1.077
_refine_ls_R_factor_all 0.0385
_refine_ls_R_factor_gt 0.0355
_refine_ls_shift/su_max 0.003
_refine_ls_shift/su_mean 0.000
_refine_ls_structure_factor_coef Fsqd
_refine_ls_weighting_details 'calc w=1/[\s^2^(Fo^2^)+(0.0490P)^2^+0.9217P] where P=(Fo^2^+2Fc^2^)/3'
_refine_ls_weighting_scheme calc
_refine_ls_wR_factor_gt 0.0968
_refine_ls_wR_factor_ref 0.0993
_reflns_number_gt 4010
_reflns_number_total 4219
_reflns_threshold_expression >2sigma(I)
_cod_data_source_file ic5b00064_si_001.cif
_cod_data_source_block FO5492
_cod_database_code 4342428
_publcif_datablock.id {41cd16e8-7fd5-4d04-b29d-46d3d56d77aa}

loop_
_symmetry_equiv_pos_as_xyz
'x, y, z'
'-x+1/2, -y, z+1/2'
'-x, y+1/2, -z+1/2'
'x+1/2, -y+1/2, -z'

loop_
_atom_site_label
_atom_site_type_symbol
_atom_site_fract_x
_atom_site_fract_y
_atom_site_fract_z
_atom_site_U_iso_or_equiv
_atom_site_adp_type
_atom_site_occupancy
_atom_site_symmetry_multiplicity
_atom_site_calc_flag
_atom_site_refinement_flags
_atom_site_disorder_assembly
_atom_site_disorder_group
S1 S 0.63724(11) 0.83070(5) 0.70455(2) 0.03369(15) Uani 1 1 d . . .
S2 S 0.8414(6) 0.0736(2) 0.63032(13) 0.0312(5) Uani 0.604(4) 1 d P A 1
C13 C 1.159(2) 0.2052(9) 0.6508(6) 0.035(3) Uani 0.604(4) 1 d P A 1
H13A H 1.2506 0.2663 0.6506 0.042 Uiso 0.604(4) 1 calc PR A 1
S2A S 1.2047(8) 0.2249(4) 0.6540(2) 0.0259(8) Uani 0.396(4) 1 d P A 2
C13A C 0.880(4) 0.0949(12) 0.6361(8) 0.041(5) Uani 0.396(4) 1 d P A 2
H13B H 0.7367 0.0638 0.6242 0.049 Uiso 0.396(4) 1 calc PR A 2
N1 N 0.5657(3) 0.55690(12) 0.60563(6) 0.0188(3) Uani 1 1 d . . .
N2 N 0.6191(3) 0.64180(12) 0.63457(6) 0.0201(3) Uani 1 1 d . . .
N3 N 0.7426(3) 0.41766(13) 0.55931(6) 0.0205(3) Uani 1 1 d . . .
N4 N 0.8824(3) 0.36838(13) 0.59517(6) 0.0204(3) Uani 1 1 d . . .
C1 C 0.7283(3) 0.52874(15) 0.56279(7) 0.0189(4) Uani 1 1 d . . .
C2 C 0.3479(4) 0.51804(16) 0.61773(8) 0.0215(4) Uani 1 1 d . . .
C3 C 0.2535(4) 0.57920(16) 0.65646(8) 0.0226(4) Uani 1 1 d . . .
C4 C 0.4289(4) 0.65482(15) 0.66578(7) 0.0203(4) Uani 1 1 d . . .
C5 C 0.4212(4) 0.73884(16) 0.70374(8) 0.0223(4) Uani 1 1 d . . .
C6 C 0.2461(4) 0.75669(15) 0.74439(8) 0.0203(4) Uani 1 1 d . . .
H6 H 0.1141 0.7135 0.7520 0.024 Uiso 1 1 calc R . .
C7 C 0.3019(5) 0.8490(2) 0.77128(9) 0.0391(6) Uani 1 1 d . . .
C8 C 0.5045(6) 0.8952(2) 0.75485(10) 0.0403(6) Uani 1 1 d . . .
C9 C 0.6009(4) 0.35185(16) 0.53207(8) 0.0244(4) Uani 1 1 d . . .
C10 C 0.6498(4) 0.25541(15) 0.55032(8) 0.0251(4) Uani 1 1 d . . .
C11 C 0.8285(4) 0.26917(15) 0.58947(8) 0.0209(4) Uani 1 1 d . A .
C12 C 0.9515(4) 0.19358(16) 0.62192(8) 0.0226(4) Uani 1 1 d . . .
C14 C 1.2240(4) 0.11499(19) 0.68181(10) 0.0327(5) Uani 1 1 d . . .
C15 C 1.0571(5) 0.04311(19) 0.67254(10) 0.0346(5) Uani 1 1 d . A .
C16 C 0.6641(4) 0.57655(15) 0.50997(7) 0.0203(4) Uani 1 1 d . . .
C17 C 0.8299(4) 0.56780(18) 0.46897(8) 0.0265(4) Uani 1 1 d . . .
C18 C 0.7883(4) 0.6157(2) 0.42081(9) 0.0322(5) Uani 1 1 d . . .
C19 C 0.5828(4) 0.67206(18) 0.41325(8) 0.0278(4) Uani 1 1 d . . .
C20 C 0.4162(4) 0.68032(17) 0.45357(8) 0.0257(4) Uani 1 1 d . . .
C21 C 0.4576(4) 0.63297(16) 0.50212(8) 0.0233(4) Uani 1 1 d . . .
H1 H 0.877(4) 0.5527(15) 0.5749(7) 0.007(5) Uiso 1 1 d . . .
H10 H 0.581(4) 0.1892(19) 0.5403(9) 0.022(6) Uiso 1 1 d . . .
H3 H 0.097(5) 0.573(2) 0.6720(10) 0.032(7) Uiso 1 1 d . . .
H14 H 1.363(6) 0.109(2) 0.7029(11) 0.046(8) Uiso 1 1 d . . .
H19 H 0.549(5) 0.700(2) 0.3821(11) 0.038(8) Uiso 1 1 d . . .
H9 H 0.500(6) 0.380(3) 0.5078(13) 0.054(9) Uiso 1 1 d . . .
H8 H 0.586(5) 0.955(2) 0.7654(11) 0.040(8) Uiso 1 1 d . . .
H2 H 0.293(5) 0.461(2) 0.6032(10) 0.028(6) Uiso 1 1 d . . .
H21 H 0.348(6) 0.637(2) 0.5304(10) 0.038(7) Uiso 1 1 d . . .
H20 H 0.284(6) 0.721(2) 0.4489(12) 0.044(8) Uiso 1 1 d . . .
H7 H 0.201(7) 0.871(3) 0.7967(13) 0.058(10) Uiso 1 1 d . . .
H15 H 1.057(7) -0.018(3) 0.6847(14) 0.067(11) Uiso 1 1 d . . .
H18 H 0.902(6) 0.612(2) 0.3944(12) 0.050(9) Uiso 1 1 d . . .
H17 H 0.969(5) 0.523(2) 0.4754(11) 0.039(8) Uiso 1 1 d . . .

loop_
_atom_site_aniso_label
_atom_site_aniso_U_11
_atom_site_aniso_U_22
_atom_site_aniso_U_33
_atom_site_aniso_U_23
_atom_site_aniso_U_13
_atom_site_aniso_U_12
S1 0.0354(3) 0.0353(3) 0.0304(3) -0.0059(2) -0.0030(2) -0.0047(2)
S2 0.0282(9) 0.0181(8) 0.0472(10) 0.0059(8) -0.0099(6) -0.0026(7)
C13 0.039(6) 0.024(4) 0.042(4) -0.001(3) 0.009(4) -0.007(3)
S2A 0.0221(13) 0.0245(17) 0.0310(10) 0.0067(10) -0.0011(8) -0.0019(12)
C13A 0.037(8) 0.038(9) 0.049(6) -0.012(5) -0.004(5) -0.003(6)
N1 0.0191(7) 0.0187(8) 0.0185(7) -0.0011(6) -0.0011(6) -0.0032(6)
N2 0.0208(8) 0.0197(8) 0.0197(7) 0.0000(6) -0.0017(7) -0.0011(6)
N3 0.0201(8) 0.0202(8) 0.0212(8) -0.0017(6) -0.0026(6) -0.0002(6)
N4 0.0184(8) 0.0221(8) 0.0207(8) -0.0001(6) -0.0009(6) -0.0001(6)
C1 0.0165(8) 0.0185(9) 0.0215(9) -0.0021(7) -0.0006(7) -0.0011(7)
C2 0.0196(9) 0.0219(9) 0.0231(9) 0.0033(7) -0.0023(8) -0.0029(8)
C3 0.0189(9) 0.0255(10) 0.0235(9) 0.0063(8) 0.0006(8) -0.0016(8)
C4 0.0209(9) 0.0230(10) 0.0171(8) 0.0032(7) -0.0005(7) 0.0033(8)
C5 0.0240(10) 0.0242(10) 0.0188(8) 0.0022(7) -0.0019(8) 0.0030(8)
C6 0.0189(9) 0.0184(9) 0.0235(9) 0.0014(7) 0.0042(8) 0.0056(7)
C7 0.0569(17) 0.0411(14) 0.0193(10) 0.0008(9) 0.0057(10) 0.0189(13)
C8 0.0605(17) 0.0316(12) 0.0289(12) -0.0071(10) -0.0167(11) 0.0057(12)
C9 0.0234(10) 0.0236(10) 0.0262(10) -0.0042(8) -0.0049(8) 0.0003(8)
C10 0.0251(10) 0.0202(9) 0.0299(10) -0.0061(8) -0.0016(9) -0.0003(8)
C11 0.0198(9) 0.0193(9) 0.0235(9) -0.0023(7) 0.0031(8) 0.0004(7)
C12 0.0222(9) 0.0213(10) 0.0244(9) -0.0039(7) 0.0012(8) 0.0015(8)
C14 0.0260(11) 0.0352(12) 0.0368(12) -0.0043(10) -0.0028(9) 0.0073(9)
C15 0.0432(13) 0.0222(11) 0.0383(12) 0.0026(9) -0.0033(11) 0.0008(10)
C16 0.0201(9) 0.0201(9) 0.0208(8) -0.0006(7) -0.0004(7) -0.0037(8)
C17 0.0208(9) 0.0332(11) 0.0255(10) 0.0021(8) 0.0022(8) 0.0024(9)
C18 0.0286(11) 0.0441(14) 0.0240(10) 0.0034(10) 0.0056(9) -0.0040(10)
C19 0.0313(11) 0.0285(11) 0.0236(10) 0.0065(8) -0.0023(9) -0.0059(9)
C20 0.0252(10) 0.0224(10) 0.0293(10) 0.0015(8) -0.0048(8) -0.0006(8)
C21 0.0221(9) 0.0233(10) 0.0246(10) -0.0019(8) 0.0008(8) 0.0007(8)

loop_
_atom_type_symbol
_atom_type_description
_atom_type_scat_dispersion_real
_atom_type_scat_dispersion_imag
_atom_type_scat_source
C C 0.0033 0.0016 'International Tables Vol C Tables 4.2.6.8 and 6.1.1.4'
H H 0.0000 0.0000 'International Tables Vol C Tables 4.2.6.8 and 6.1.1.4'
N N 0.0061 0.0033 'International Tables Vol C Tables 4.2.6.8 and 6.1.1.4'
S S 0.1246 0.1234 'International Tables Vol C Tables 4.2.6.8 and 6.1.1.4'

loop_
_geom_angle_atom_site_label_1
_geom_angle_atom_site_label_2
_geom_angle_atom_site_label_3
_geom_angle
C8 S1 C5 92.71(13)
C15 S2 C12 92.17(18)
C12 C13 C14 113.9(7)
C12 C13 H13A 123.0
C14 C13 H13A 123.0
C14 S2A C12 92.9(3)
C12 C13A C15 112.4(11)
C12 C13A H13B 123.8
C15 C13A H13B 123.8
C2 N1 N2 112.37(16)
C2 N1 C1 129.28(16)
N2 N1 C1 117.82(15)
C4 N2 N1 104.26(16)
C9 N3 N4 112.07(17)
C9 N3 C1 129.02(18)
N4 N3 C1 117.55(16)
C11 N4 N3 104.84(16)
N3 C1 N1 109.24(15)
N3 C1 C16 111.68(15)
N1 C1 C16 113.69(16)
N3 C1 H1 107.6(12)
N1 C1 H1 103.0(12)
C16 C1 H1 111.1(12)
N1 C2 C3 106.89(18)
N1 C2 H2 122.3(17)
C3 C2 H2 130.7(17)
C2 C3 C4 104.97(18)
C2 C3 H3 126.5(16)
C4 C3 H3 128.5(16)
N2 C4 C3 111.49(17)
N2 C4 C5 120.53(19)
C3 C4 C5 127.97(19)
C6 C5 C4 127.73(19)
C6 C5 S1 111.17(15)
C4 C5 S1 121.10(16)
C7 C6 C5 109.27(19)
C7 C6 H6 125.4
C5 C6 H6 125.4
C8 C7 C6 114.6(2)
C8 C7 H7 127(2)
C6 C7 H7 119(2)
C7 C8 S1 112.2(2)
C7 C8 H8 133.6(18)
S1 C8 H8 114.2(18)
N3 C9 C10 107.11(18)
N3 C9 H9 117(2)
C10 C9 H9 136(2)
C9 C10 C11 105.07(18)
C9 C10 H10 130.2(14)
C11 C10 H10 124.7(14)
N4 C11 C10 110.90(18)
N4 C11 C12 119.24(18)
C10 C11 C12 129.87(18)
C13 C12 C13A 102.0(9)
C13 C12 C11 128.4(5)
C13A C12 C11 129.4(8)
C13 C12 S2A 8.1(6)
C13A C12 S2A 110.0(8)
C11 C12 S2A 120.4(2)
C13 C12 S2 109.9(5)
C13A C12 S2 8.7(8)
C11 C12 S2 121.60(18)
S2A C12 S2 118.0(2)
C15 C14 C13 107.2(4)
C15 C14 S2A 120.1(3)
C13 C14 S2A 13.0(5)
C15 C14 H14 127.5(19)
C13 C14 H14 125.3(19)
S2A C14 H14 112.3(19)
C14 C15 C13A 104.5(6)
C14 C15 S2 116.7(2)
C13A C15 S2 12.7(6)
C14 C15 H15 126(3)
C13A C15 H15 129(3)
S2 C15 H15 117(3)
C21 C16 C17 119.46(18)
C21 C16 C1 122.86(17)
C17 C16 C1 117.55(17)
C18 C17 C16 120.2(2)
C18 C17 H17 123.0(17)
C16 C17 H17 116.6(17)
C19 C18 C17 120.1(2)
C19 C18 H18 120(2)
C17 C18 H18 120(2)
C18 C19 C20 120.0(2)
C18 C19 H19 121.3(19)
C20 C19 H19 118.5(19)
C19 C20 C21 120.1(2)
C19 C20 H20 119.6(19)
C21 C20 H20 120.2(19)
C16 C21 C20 120.0(2)
C16 C21 H21 117.5(17)
C20 C21 H21 122.5(17)

loop_
_geom_bond_atom_site_label_1
_geom_bond_atom_site_label_2
_geom_bond_distance
S1 C8 1.699(3)
S1 C5 1.705(2)
S2 C15 1.663(4)
S2 C12 1.698(3)
C13 C12 1.381(12)
C13 C14 1.464(14)
C13 H13A 0.9500
S2A C14 1.603(5)
S2A C12 1.687(5)
C13A C12 1.397(16)
C13A C15 1.52(2)
C13A H13B 0.9500
N1 C2 1.358(3)
N1 N2 1.363(2)
N1 C1 1.464(2)
N2 C4 1.339(2)
N3 C9 1.359(3)
N3 N4 1.362(2)
N3 C1 1.457(2)
N4 C11 1.339(2)
C1 C16 1.520(3)
C1 H1 0.94(2)
C2 C3 1.372(3)
C2 H2 0.88(3)
C3 C4 1.414(3)
C3 H3 0.97(3)
C4 C5 1.460(3)
C5 C6 1.442(3)
C6 C7 1.421(3)
C6 H6 0.9500
C7 C8 1.352(4)
C7 H7 0.90(3)
C8 H8 0.94(3)
C9 C10 1.370(3)
C9 H9 0.91(3)
C10 C11 1.421(3)
C10 H10 0.98(3)
C11 C12 1.459(3)
C14 C15 1.347(4)
C14 H14 0.95(3)
C15 H15 0.86(4)
C16 C21 1.387(3)
C16 C17 1.399(3)
C17 C18 1.391(3)
C17 H17 0.99(3)
C18 C19 1.381(3)
C18 H18 0.93(3)
C19 C20 1.388(3)
C19 H19 0.89(3)
C20 C21 1.396(3)
C20 H20 0.92(3)
C21 H21 0.94(3)
